data_7203553
loop_
_publ_author_name
'Bernardo Masci'
'Pierre Thu\'ery'

_publ_section_title
;
 Complex-within-complex assemblages from {M([2.2.2]cryptand)(H~2~O)~2~}^2+^
 (M = Sr, Ba) and {UO~2~(<i>p-tert</i>-butyl[3.1.3.1]homooxacalixarene
 -- 4H)}^2&#x2212;^
;
_journal_issue 10
_journal_name_full CrystEngComm
_journal_page_first 764
_journal_paper_doi 10.1039/b609043e
_journal_volume 8
_journal_year 2006
_chemical_formula_sum 'C68 H120 Ba N2 O24 U'
_chemical_formula_weight 1725.03
_space_group_IT_number 14
_symmetry_cell_setting monoclinic
_symmetry_space_group_name_Hall '-P 2ybc'
_symmetry_space_group_name_H-M 'P 1 21/c 1'
_atom_sites_solution_hydrogens geom
_atom_sites_solution_primary direct
_atom_sites_solution_secondary difmap
_audit_creation_method SHELXL-97
_cell_angle_alpha 90.00
_cell_angle_beta 91.3120(10)
_cell_angle_gamma 90.00
_cell_formula_units_Z 4
_cell_length_a 12.8244(3)
_cell_length_b 22.0852(5)
_cell_length_c 29.4456(8)
_cell_measurement_reflns_used 46962
_cell_measurement_temperature 100(2)
_cell_measurement_theta_max 25.68
_cell_measurement_theta_min 2.08
_cell_volume 8337.7(4)
_computing_cell_refinement 'DENZO-SMN (Otwinowski & Minor, 1997)'
_computing_data_collection 'Kappa-CCD software (Nonius B.V., 1998)'
_computing_data_reduction 'DENZO-SMN (Otwinowski & Minor, 1997)'
_computing_molecular_graphics 'SHELXTL (Sheldrick, 1999)'
_computing_publication_material 'SHELXTL (Sheldrick, 1999)'
_computing_structure_refinement 'SHELXL-97 (Sheldrick, 1997)'
_computing_structure_solution 'SHELXS-97 (Sheldrick, 1997)'
_diffrn_ambient_temperature 100(2)
_diffrn_measured_fraction_theta_full 0.917
_diffrn_measured_fraction_theta_max 0.917
_diffrn_measurement_device_type 'Nonius Kappa-CCD'
_diffrn_measurement_method '\f scans'
_diffrn_radiation_monochromator graphite
_diffrn_radiation_source 'fine-focus sealed tube'
_diffrn_radiation_type MoK\a
_diffrn_radiation_wavelength 0.71073
_diffrn_reflns_av_R_equivalents 0.0583
_diffrn_reflns_av_sigmaI/netI 0.0542
_diffrn_reflns_limit_h_max 15
_diffrn_reflns_limit_h_min -15
_diffrn_reflns_limit_k_max 26
_diffrn_reflns_limit_k_min -26
_diffrn_reflns_limit_l_max 34
_diffrn_reflns_limit_l_min -32
_diffrn_reflns_number 46962
_diffrn_reflns_theta_full 25.68
_diffrn_reflns_theta_max 25.68
_diffrn_reflns_theta_min 2.08
_diffrn_standards_decay_% 0
_diffrn_standards_interval_time 0
_exptl_absorpt_coefficient_mu 2.477
_exptl_absorpt_correction_T_max 0.609
_exptl_absorpt_correction_T_min 0.411
_exptl_absorpt_correction_type refdelf
_exptl_absorpt_process_details 'program DELABS from PLATON (Spek, 2000)'
_exptl_crystal_colour 'translucent light orange'
_exptl_crystal_density_diffrn 1.374
_exptl_crystal_density_meas ?
_exptl_crystal_description platelet
_exptl_crystal_F_000 3528
_exptl_crystal_size_max 0.30
_exptl_crystal_size_mid 0.25
_exptl_crystal_size_min 0.20
_refine_diff_density_max 1.586
_refine_diff_density_min -0.963
_refine_diff_density_rms 0.116
_refine_ls_extinction_method none
_refine_ls_goodness_of_fit_ref 1.056
_refine_ls_hydrogen_treatment constr
_refine_ls_matrix_type full
_refine_ls_number_parameters 919
_refine_ls_number_reflns 14524
_refine_ls_number_restraints 96
_refine_ls_restrained_S_all 1.056
_refine_ls_R_factor_all 0.0746
_refine_ls_R_factor_gt 0.0575
_refine_ls_shift/su_max 0.002
_refine_ls_shift/su_mean 0.000
_refine_ls_structure_factor_coef Fsqd
_refine_ls_weighting_details 'calc w=1/[\s^2^(Fo^2^)+(0.0783P)^2^+27.2674P] where P=(Fo^2^+2Fc^2^)/3'
_refine_ls_weighting_scheme calc
_refine_ls_wR_factor_gt 0.1511
_refine_ls_wR_factor_ref 0.1634
_reflns_number_gt 11614
_reflns_number_total 14524
_reflns_threshold_expression >2sigma(I)
_cod_data_source_file b609043e.txt
_cod_data_source_block 3
_cod_original_sg_symbol_H-M 'P 21/c'
_cod_database_code 7203553

loop_
_symmetry_equiv_pos_as_xyz
'x, y, z'
'-x, y+1/2, -z+1/2'
'-x, -y, -z'
'x, -y-1/2, z-1/2'

loop_
_atom_site_label
_atom_site_type_symbol
_atom_site_fract_x
_atom_site_fract_y
_atom_site_fract_z
_atom_site_U_iso_or_equiv
_atom_site_adp_type
_atom_site_occupancy
_atom_site_symmetry_multiplicity
_atom_site_calc_flag
_atom_site_refinement_flags
_atom_site_disorder_assembly
_atom_site_disorder_group
_atom_site_attached_hydrogens
U U 0.34799(2) 0.641783(12) 0.831846(9) 0.04767(10) Uani 1 1 d . . . 0
O1 O 0.2062(4) 0.5975(2) 0.79810(17) 0.0513(12) Uani 1 1 d . . . 0
O2 O 0.0757(4) 0.7064(2) 0.82933(18) 0.0567(13) Uani 1 1 d . . . 0
O3 O 0.2606(4) 0.6762(2) 0.89328(17) 0.0514(12) Uani 1 1 d . . . 0
O4 O 0.4939(4) 0.6781(2) 0.86772(18) 0.0530(12) Uani 1 1 d . . . 0
O5 O 0.5947(4) 0.7077(2) 0.77835(17) 0.0504(12) Uani 1 1 d . . . 0
O6 O 0.4398(4) 0.6006(2) 0.77480(17) 0.0506(12) Uani 1 1 d . . . 0
O7 O 0.3680(4) 0.5724(2) 0.86276(18) 0.0540(13) Uani 1 1 d . . . 0
O8 O 0.3297(4) 0.7115(2) 0.80067(17) 0.0507(12) Uani 1 1 d . . . 0
C1 C 0.1839(6) 0.5941(3) 0.7166(3) 0.0499(17) Uani 1 1 d . . . 0
C2 C 0.1504(6) 0.6114(3) 0.7603(3) 0.0500(17) Uani 1 1 d . . . 0
C3 C 0.0536(6) 0.6419(3) 0.7640(3) 0.0491(17) Uani 1 1 d . . . 0
C4 C -0.0064(7) 0.6543(4) 0.7253(3) 0.0542(18) Uani 1 1 d . . . 0
H4 H -0.0697 0.6743 0.7283 0.065 Uiso 1 1 calc R . . 0
C5 C 0.0252(6) 0.6378(4) 0.6820(3) 0.0535(18) Uani 1 1 d . . . 0
C6 C 0.1194(7) 0.6073(3) 0.6796(3) 0.0540(18) Uani 1 1 d . . . 0
H6 H 0.1407 0.5947 0.6511 0.065 Uiso 1 1 calc R . . 0
C7 C -0.0386(7) 0.6521(4) 0.6388(3) 0.062(2) Uani 1 1 d . . . 0
C8 C -0.1437(8) 0.6810(6) 0.6497(3) 0.092(4) Uani 1 1 d . . . 0
H8A H -0.1327 0.7218 0.6599 0.137 Uiso 1 1 calc R . . 0
H8B H -0.1764 0.6581 0.6732 0.137 Uiso 1 1 calc R . . 0
H8C H -0.1878 0.6811 0.6229 0.137 Uiso 1 1 calc R . . 0
C9 C -0.0621(9) 0.5925(5) 0.6131(3) 0.081(3) Uani 1 1 d . . . 0
H9A H -0.1130 0.5999 0.5893 0.122 Uiso 1 1 calc R . . 0
H9B H -0.0886 0.5630 0.6338 0.122 Uiso 1 1 calc R . . 0
H9C H 0.0009 0.5775 0.6001 0.122 Uiso 1 1 calc R . . 0
C10 C 0.0232(7) 0.6939(4) 0.6080(3) 0.065(2) Uani 1 1 d . . . 0
H10A H 0.0360 0.7317 0.6232 0.098 Uiso 1 1 calc R . . 0
H10B H -0.0161 0.7010 0.5804 0.098 Uiso 1 1 calc R . . 0
H10C H 0.0884 0.6752 0.6010 0.098 Uiso 1 1 calc R . . 0
C11 C 0.0150(6) 0.6572(3) 0.8105(3) 0.0510(17) Uani 1 1 d . . . 0
H11A H -0.0579 0.6688 0.8084 0.061 Uiso 1 1 calc R . . 0
H11B H 0.0210 0.6221 0.8301 0.061 Uiso 1 1 calc R . . 0
C12 C 0.0540(6) 0.7147(4) 0.8768(3) 0.0571(19) Uani 1 1 d . . . 0
H12A H 0.0533 0.6757 0.8918 0.069 Uiso 1 1 calc R . . 0
H12B H -0.0143 0.7329 0.8797 0.069 Uiso 1 1 calc R . . 0
C13 C 0.1346(6) 0.7545(4) 0.8991(3) 0.0546(19) Uani 1 1 d . . . 0
C14 C 0.2363(6) 0.7316(3) 0.9071(2) 0.0501(17) Uani 1 1 d . . . 0
C15 C 0.3075(6) 0.7677(4) 0.9317(3) 0.0521(18) Uani 1 1 d . . . 0
C16 C 0.2778(6) 0.8243(4) 0.9468(2) 0.0502(17) Uani 1 1 d . . . 0
H16 H 0.3260 0.8471 0.9635 0.060 Uiso 1 1 calc R . . 0
C17 C 0.1794(6) 0.8489(3) 0.9381(3) 0.0505(17) Uani 1 1 d . . . 0
C18 C 0.1092(6) 0.8126(4) 0.9143(2) 0.0532(18) Uani 1 1 d . . . 0
H18 H 0.0425 0.8274 0.9081 0.064 Uiso 1 1 calc R . . 0
C19 C 0.1491(6) 0.9109(4) 0.9577(3) 0.0531(18) Uani 1 1 d . . . 0
C20 C 0.0526(8) 0.9378(4) 0.9350(4) 0.075(3) Uani 1 1 d . . . 0
H20A H 0.0634 0.9415 0.9029 0.112 Uiso 1 1 calc R . . 0
H20B H 0.0394 0.9771 0.9476 0.112 Uiso 1 1 calc R . . 0
H20C H -0.0061 0.9119 0.9400 0.112 Uiso 1 1 calc R . . 0
C21 C 0.1287(9) 0.9033(4) 1.0091(3) 0.077(3) Uani 1 1 d . . . 0
H21A H 0.0692 0.8776 1.0130 0.115 Uiso 1 1 calc R . . 0
H21B H 0.1156 0.9422 1.0223 0.115 Uiso 1 1 calc R . . 0
H21C H 0.1888 0.8854 1.0238 0.115 Uiso 1 1 calc R . . 0
C22 C 0.2381(7) 0.9566(4) 0.9524(3) 0.060(2) Uani 1 1 d . . . 0
H22A H 0.2981 0.9432 0.9697 0.091 Uiso 1 1 calc R . . 0
H22B H 0.2165 0.9955 0.9632 0.091 Uiso 1 1 calc R . . 0
H22C H 0.2555 0.9596 0.9209 0.091 Uiso 1 1 calc R . . 0
C23 C 0.4159(6) 0.7434(4) 0.9443(3) 0.0542(19) Uani 1 1 d . . . 0
H23A H 0.4317 0.7540 0.9757 0.065 Uiso 1 1 calc R . . 0
H23B H 0.4140 0.6996 0.9424 0.065 Uiso 1 1 calc R . . 0
C24 C 0.5031(6) 0.7660(3) 0.9155(2) 0.0484(17) Uani 1 1 d . . . 0
C25 C 0.5377(6) 0.7325(3) 0.8778(2) 0.0489(17) Uani 1 1 d . . . 0
C26 C 0.6231(6) 0.7530(3) 0.8534(3) 0.0519(18) Uani 1 1 d . . . 0
C27 C 0.6751(6) 0.8063(3) 0.8658(3) 0.0508(17) Uani 1 1 d . . . 0
H27 H 0.7309 0.8195 0.8488 0.061 Uiso 1 1 calc R . . 0
C28 C 0.6447(6) 0.8400(3) 0.9034(3) 0.0499(17) Uani 1 1 d . . . 0
C29 C 0.5588(6) 0.8186(4) 0.9276(3) 0.0508(17) Uani 1 1 d . . . 0
H29 H 0.5378 0.8404 0.9528 0.061 Uiso 1 1 calc R . . 0
C30 C 0.7091(6) 0.8936(3) 0.9222(3) 0.0509(17) Uani 1 1 d . . . 0
C31 C 0.6361(7) 0.9472(4) 0.9349(3) 0.060(2) Uani 1 1 d . . . 0
H31A H 0.5915 0.9350 0.9590 0.089 Uiso 1 1 calc R . . 0
H31B H 0.5943 0.9585 0.9088 0.089 Uiso 1 1 calc R . . 0
H31C H 0.6776 0.9812 0.9447 0.089 Uiso 1 1 calc R . . 0
C32 C 0.7696(7) 0.8731(4) 0.9642(3) 0.058(2) Uani 1 1 d . . . 0
H32A H 0.8166 0.8412 0.9563 0.087 Uiso 1 1 calc R . . 0
H32B H 0.7219 0.8585 0.9864 0.087 Uiso 1 1 calc R . . 0
H32C H 0.8086 0.9066 0.9767 0.087 Uiso 1 1 calc R . . 0
C33 C 0.7883(6) 0.9164(4) 0.8868(3) 0.0568(19) Uani 1 1 d . . . 0
H33A H 0.8269 0.9500 0.8991 0.085 Uiso 1 1 calc R . . 0
H33B H 0.7513 0.9289 0.8596 0.085 Uiso 1 1 calc R . . 0
H33C H 0.8356 0.8842 0.8796 0.085 Uiso 1 1 calc R . . 0
C34 C 0.6670(6) 0.7143(4) 0.8159(3) 0.0558(19) Uani 1 1 d . . . 0
H34A H 0.7308 0.7326 0.8053 0.067 Uiso 1 1 calc R . . 0
H34B H 0.6843 0.6746 0.8280 0.067 Uiso 1 1 calc R . . 0
C35 C 0.6268(6) 0.6589(4) 0.7506(3) 0.0527(18) Uani 1 1 d . . . 0
H35A H 0.6431 0.6241 0.7697 0.063 Uiso 1 1 calc R . . 0
H35B H 0.6896 0.6703 0.7350 0.063 Uiso 1 1 calc R . . 0
C36 C 0.5430(6) 0.6418(3) 0.7161(3) 0.0507(17) Uani 1 1 d . . . 0
C37 C 0.4528(6) 0.6124(3) 0.7307(2) 0.0496(17) Uani 1 1 d . . . 0
C38 C 0.3787(6) 0.5922(3) 0.6972(2) 0.0471(16) Uani 1 1 d . . . 0
C39 C 0.3987(6) 0.6007(3) 0.6516(3) 0.0517(18) Uani 1 1 d . . . 0
H39 H 0.3500 0.5870 0.6300 0.062 Uiso 1 1 calc R . . 0
C40 C 0.4892(7) 0.6291(3) 0.6365(3) 0.0520(18) Uani 1 1 d . . . 0
C41 C 0.5593(7) 0.6496(3) 0.6704(3) 0.0534(18) Uani 1 1 d . . . 0
H41 H 0.6196 0.6694 0.6616 0.064 Uiso 1 1 calc R . . 0
C42 C 0.5182(7) 0.6314(3) 0.5859(3) 0.0528(18) Uani 1 1 d . . . 0
C43 C 0.4241(7) 0.6210(4) 0.5543(3) 0.065(2) Uani 1 1 d . . . 0
H43A H 0.3704 0.6496 0.5612 0.097 Uiso 1 1 calc R . . 0
H43B H 0.3983 0.5806 0.5585 0.097 Uiso 1 1 calc R . . 0
H43C H 0.4444 0.6262 0.5234 0.097 Uiso 1 1 calc R . . 0
C44 C 0.5998(7) 0.5809(4) 0.5772(3) 0.063(2) Uani 1 1 d . . . 0
H44A H 0.6213 0.5828 0.5462 0.095 Uiso 1 1 calc R . . 0
H44B H 0.5692 0.5420 0.5829 0.095 Uiso 1 1 calc R . . 0
H44C H 0.6593 0.5866 0.5971 0.095 Uiso 1 1 calc R . . 0
C45 C 0.5662(7) 0.6935(4) 0.5738(3) 0.059(2) Uani 1 1 d . . . 0
H45A H 0.5833 0.6939 0.5422 0.088 Uiso 1 1 calc R . . 0
H45B H 0.6283 0.7000 0.5919 0.088 Uiso 1 1 calc R . . 0
H45C H 0.5168 0.7250 0.5796 0.088 Uiso 1 1 calc R . . 0
C46 C 0.2821(6) 0.5581(3) 0.7121(3) 0.0538(18) Uani 1 1 d . . . 0
H46A H 0.2684 0.5258 0.6905 0.065 Uiso 1 1 calc R . . 0
H46B H 0.2980 0.5393 0.7412 0.065 Uiso 1 1 calc R . . 0
Ba Ba 0.36525(4) 0.90204(2) 0.705093(15) 0.05013(13) Uani 1 1 d . . . 0
N1 N 0.3278(5) 0.9307(3) 0.8027(2) 0.0542(16) Uani 1 1 d . . . 0
N2 N 0.3890(6) 0.8748(3) 0.6056(2) 0.0591(17) Uani 1 1 d . . . 0
O9 O 0.5359(5) 0.9342(2) 0.76029(18) 0.0585(14) Uani 1 1 d . . . 0
O10 O 0.5661(5) 0.8950(3) 0.67052(19) 0.0604(14) Uani 1 1 d . . . 0
O11 O 0.2422(4) 0.8279(2) 0.75636(18) 0.0557(13) Uani 1 1 d . . . 0
O12 O 0.2632(4) 0.8001(2) 0.66465(19) 0.0580(13) Uani 1 1 d . . . 0
O13 O 0.2037(5) 0.9839(2) 0.73039(18) 0.0585(14) Uani 1 1 d . . . 0
O14 O 0.2427(5) 0.9639(3) 0.63873(19) 0.0605(14) Uani 1 1 d . . . 0
O15 O 0.4559(4) 0.7973(2) 0.74507(19) 0.0591(14) Uani 1 1 d . . . 0
H15A H 0.4828 0.7563 0.7508 0.071 Uiso 1 1 d R . . 0
H15B H 0.3975 0.7834 0.7583 0.071 Uiso 1 1 d R . . 0
O16 O 0.4239(5) 1.0176(2) 0.68618(19) 0.0588(14) Uani 1 1 d . . . 0
H16A H 0.4798 1.0405 0.6923 0.071 Uiso 1 1 d R . . 0
H16B H 0.4116 1.0330 0.6575 0.071 Uiso 1 1 d R . . 0
C47 C 0.4255(7) 0.9573(4) 0.8224(3) 0.061(2) Uani 1 1 d . . . 0
H47C H 0.4224 0.9562 0.8552 0.073 Uiso 1 1 calc R . . 0
H47D H 0.4301 0.9994 0.8132 0.073 Uiso 1 1 calc R . . 0
C48 C 0.5222(7) 0.9244(4) 0.8077(3) 0.063(2) Uani 1 1 d . . . 0
H48C H 0.5825 0.9394 0.8248 0.076 Uiso 1 1 calc R . . 0
H48D H 0.5153 0.8815 0.8137 0.076 Uiso 1 1 calc R . . 0
C49 C 0.6325(7) 0.9091(4) 0.7456(3) 0.063(2) Uani 1 1 d . . . 0
H49C H 0.6320 0.8655 0.7491 0.075 Uiso 1 1 calc R . . 0
H49D H 0.6901 0.9254 0.7637 0.075 Uiso 1 1 calc R . . 0
C50 C 0.6444(7) 0.9254(4) 0.6973(3) 0.062(2) Uani 1 1 d . . . 0
H50C H 0.6373 0.9689 0.6935 0.075 Uiso 1 1 calc R . . 0
H50D H 0.7131 0.9137 0.6873 0.075 Uiso 1 1 calc R . . 0
C51 C 0.5723(8) 0.9090(5) 0.6234(3) 0.070(2) Uani 1 1 d . . . 0
H51C H 0.6434 0.9043 0.6135 0.084 Uiso 1 1 calc R . . 0
H51D H 0.5510 0.9506 0.6180 0.084 Uiso 1 1 calc R . . 0
C52 C 0.5007(8) 0.8662(4) 0.5974(3) 0.071(2) Uani 1 1 d . . . 0
H52C H 0.5124 0.8712 0.5651 0.086 Uiso 1 1 calc R . . 0
H52D H 0.5195 0.8249 0.6054 0.086 Uiso 1 1 calc R . . 0
C53 C 0.3047(7) 0.8723(3) 0.8256(3) 0.0564(19) Uani 1 1 d . . . 0
H53C H 0.2873 0.8802 0.8569 0.068 Uiso 1 1 calc R . . 0
H53D H 0.3668 0.8472 0.8257 0.068 Uiso 1 1 calc R . . 0
C54 C 0.2170(7) 0.8384(4) 0.8030(3) 0.062(2) Uani 1 1 d . . . 0
H54C H 0.2065 0.8001 0.8184 0.075 Uiso 1 1 calc R . . 0
H54D H 0.1531 0.8618 0.8046 0.075 Uiso 1 1 calc R . . 0
C55 C 0.1732(7) 0.7856(4) 0.7337(3) 0.065(2) Uani 1 1 d . . . 0
H55C H 0.1129 0.8069 0.7211 0.078 Uiso 1 1 calc R . . 0
H55D H 0.1489 0.7559 0.7553 0.078 Uiso 1 1 calc R . . 0
C56 C 0.2291(7) 0.7551(4) 0.6970(3) 0.061(2) Uani 1 1 d . . . 0
H56C H 0.2890 0.7335 0.7096 0.073 Uiso 1 1 calc R . . 0
H56D H 0.1834 0.7260 0.6819 0.073 Uiso 1 1 calc R . . 0
C57 C 0.3257(7) 0.7735(4) 0.6301(3) 0.062(2) Uani 1 1 d . . . 0
H57C H 0.2942 0.7362 0.6191 0.075 Uiso 1 1 calc R . . 0
H57D H 0.3951 0.7646 0.6420 0.075 Uiso 1 1 calc R . . 0
C58 C 0.3311(8) 0.8197(4) 0.5918(3) 0.067(2) Uani 1 1 d . . . 0
H58C H 0.3648 0.8014 0.5660 0.080 Uiso 1 1 calc R . . 0
H58D H 0.2608 0.8309 0.5822 0.080 Uiso 1 1 calc R . . 0
C59 C 0.2430(7) 0.9741(4) 0.8095(3) 0.060(2) Uani 1 1 d . . . 0
H59C H 0.2572 0.9969 0.8371 0.072 Uiso 1 1 calc R . . 0
H59D H 0.1782 0.9522 0.8133 0.072 Uiso 1 1 calc R . . 0
C60 C 0.2306(7) 1.0178(4) 0.7699(3) 0.060(2) Uani 1 1 d . . . 0
H60C H 0.1763 1.0470 0.7761 0.072 Uiso 1 1 calc R . . 0
H60D H 0.2953 1.0395 0.7655 0.072 Uiso 1 1 calc R . . 0
C61 C 0.1611(7) 1.0221(4) 0.6955(3) 0.064(2) Uani 1 1 d . . . 0
H61C H 0.2090 1.0551 0.6897 0.077 Uiso 1 1 calc R . . 0
H61D H 0.0958 1.0394 0.7053 0.077 Uiso 1 1 calc R . . 0
C62 C 0.1429(7) 0.9863(4) 0.6528(3) 0.069(2) Uani 1 1 d . . . 0
H62C H 0.0960 0.9528 0.6584 0.083 Uiso 1 1 calc R . . 0
H62D H 0.1119 1.0118 0.6293 0.083 Uiso 1 1 calc R . . 0
C63 C 0.2416(8) 0.9466(4) 0.5920(3) 0.075(3) Uani 1 1 d . . . 0
H63C H 0.2180 0.9803 0.5733 0.090 Uiso 1 1 calc R . . 0
H63D H 0.1938 0.9131 0.5871 0.090 Uiso 1 1 calc R . . 0
C64 C 0.3507(8) 0.9281(4) 0.5787(3) 0.069(2) Uani 1 1 d . . . 0
H64A H 0.3495 0.9176 0.5470 0.082 Uiso 1 1 calc R . . 0
H64B H 0.3972 0.9615 0.5838 0.082 Uiso 1 1 calc R . . 0
O17 O 0.2710(6) 0.5989(3) 0.9640(3) 0.091(2) Uani 1 1 d U . . 0
H17 H 0.2112 0.6240 0.9659 0.109 Uiso 1 1 d R . . 0
O18 O 0.930(2) 0.5677(13) 0.9951(10) 0.101(8) Uani 0.50 1 d PU . . 1
O19 O 0.1334(15) 0.4176(9) 0.9009(7) 0.116(6) Uani 1 1 d U . . 1
O20 O 0.8067(13) 0.6332(8) 0.9231(6) 0.104(5) Uani 0.50 1 d PU . . 0
H20 H 0.7894 0.6062 0.9401 0.125 Uiso 0.50 1 d PR . . 0
O21 O 0.0550(10) 0.4586(6) 0.7249(5) 0.073(3) Uani 0.50 1 d PU . . 0
H21 H 0.0319 0.4478 0.6965 0.088 Uiso 0.50 1 d PR . . 0
O22 O 0.1117(8) 0.6402(4) 1.0146(3) 0.114(3) Uani 0.50 1 d PU . . 1
C65 C 0.2276(16) 0.5405(9) 0.9491(7) 0.078(5) Uani 1 1 d U . . 0
H65A H 0.1769 0.5272 0.9704 0.116 Uiso 1 1 calc R . . 0
H65B H 0.2826 0.5112 0.9476 0.116 Uiso 1 1 calc R . . 0
H65C H 0.1948 0.5450 0.9197 0.116 Uiso 1 1 calc R . . 0
C66 C 0.992(2) 0.5482(14) 1.0215(10) 0.077(9) Uani 0.50 1 d PU . . 0
H66A H 1.0608 0.5546 1.0103 0.116 Uiso 0.50 1 calc PR . . 0
H66B H 0.9803 0.5056 1.0254 0.116 Uiso 0.50 1 calc PR . . 0
H66C H 0.9852 0.5684 1.0501 0.116 Uiso 0.50 1 calc PR . . 0
C67 C 0.086(2) 0.3656(10) 0.8864(9) 0.099(7) Uani 1 1 d U . . 0
H67A H 0.1291 0.3315 0.8943 0.148 Uiso 1 1 calc R . . 0
H67B H 0.0757 0.3671 0.8540 0.148 Uiso 1 1 calc R . . 0
H67C H 0.0197 0.3617 0.9006 0.148 Uiso 1 1 calc R . . 0
C68 C 0.7957(16) 0.6888(9) 0.9428(7) 0.079(5) Uani 0.50 1 d PU . . 0
H68A H 0.7566 0.6848 0.9701 0.119 Uiso 0.50 1 calc PR . . 0
H68B H 0.7594 0.7154 0.9221 0.119 Uiso 0.50 1 calc PR . . 0
H68C H 0.8633 0.7052 0.9502 0.119 Uiso 0.50 1 calc PR . . 0
C69 C 0.064(2) 0.4155(12) 0.7520(9) 0.111(8) Uani 0.50 1 d PU . . 0
H69A H 0.1224 0.3910 0.7439 0.167 Uiso 0.50 1 calc PR . . 0
H69B H 0.0015 0.3915 0.7506 0.167 Uiso 0.50 1 calc PR . . 0
H69C H 0.0744 0.4309 0.7822 0.167 Uiso 0.50 1 calc PR . . 0
C70 C 0.0893(9) 0.7015(5) 1.0117(4) 0.092(3) Uani 0.50 1 d PU . . 0
H70A H 0.0687 0.7161 1.0408 0.138 Uiso 0.50 1 calc PR . . 0
H70B H 0.0336 0.7078 0.9899 0.138 Uiso 0.50 1 calc PR . . 0
H70C H 0.1502 0.7230 1.0023 0.138 Uiso 0.50 1 calc PR . . 0
O23 O 0.1122(9) 0.5006(6) 0.8347(4) 0.155(4) Uani 1 1 d U . . 2
O24 O -0.0859(9) 0.8009(6) 0.7963(4) 0.156(4) Uani 1 1 d U . . 2
O25 O 0.6075(5) 0.5843(3) 0.8997(2) 0.0785(18) Uani 1 1 d U . . 2
O26 O 0.4939(13) 0.5551(7) 0.9692(5) 0.093(4) Uani 1 1 d U . . 2

loop_
_atom_site_aniso_label
_atom_site_aniso_U_11
_atom_site_aniso_U_22
_atom_site_aniso_U_33
_atom_site_aniso_U_23
_atom_site_aniso_U_13
_atom_site_aniso_U_12
U 0.05242(18) 0.04235(16) 0.04817(16) -0.00151(11) -0.00028(11) -0.00002(13)
O1 0.054(3) 0.048(3) 0.051(3) 0.000(2) -0.004(2) -0.004(2)
O2 0.062(3) 0.056(3) 0.052(3) -0.008(2) 0.005(2) -0.014(3)
O3 0.058(3) 0.049(3) 0.048(3) -0.007(2) 0.004(2) 0.001(3)
O4 0.055(3) 0.047(3) 0.057(3) -0.002(2) -0.003(2) 0.000(3)
O5 0.052(3) 0.049(3) 0.050(3) -0.007(2) -0.001(2) 0.006(2)
O6 0.051(3) 0.047(3) 0.053(3) -0.004(2) 0.002(2) 0.008(2)
O7 0.067(4) 0.039(3) 0.055(3) 0.004(2) -0.007(2) 0.004(3)
O8 0.056(3) 0.045(3) 0.051(3) 0.002(2) 0.002(2) 0.002(2)
C1 0.053(4) 0.047(4) 0.050(4) -0.004(3) -0.004(3) -0.002(4)
C2 0.049(4) 0.044(4) 0.057(4) 0.002(3) 0.002(3) -0.010(4)
C3 0.051(4) 0.047(4) 0.050(4) 0.000(3) 0.002(3) -0.012(4)
C4 0.052(5) 0.056(5) 0.055(5) -0.002(3) -0.002(3) -0.004(4)
C5 0.054(5) 0.053(4) 0.054(4) -0.004(3) 0.003(3) -0.009(4)
C6 0.060(5) 0.047(4) 0.055(4) -0.008(3) 0.003(4) 0.002(4)
C7 0.056(5) 0.071(6) 0.060(5) 0.000(4) -0.007(4) 0.000(4)
C8 0.067(6) 0.148(11) 0.059(6) 0.004(6) -0.003(5) 0.013(7)
C9 0.093(8) 0.092(7) 0.059(5) -0.001(5) -0.008(5) -0.028(6)
C10 0.061(5) 0.070(6) 0.065(5) 0.002(4) 0.002(4) 0.003(5)
C11 0.052(4) 0.048(4) 0.053(4) -0.004(3) 0.004(3) -0.010(4)
C12 0.052(5) 0.061(5) 0.058(5) -0.009(4) 0.003(4) -0.005(4)
C13 0.055(5) 0.060(5) 0.049(4) -0.006(3) 0.005(3) -0.006(4)
C14 0.055(5) 0.047(4) 0.048(4) 0.000(3) 0.007(3) -0.006(4)
C15 0.051(4) 0.053(4) 0.053(4) -0.003(3) 0.003(3) 0.000(4)
C16 0.048(4) 0.055(4) 0.048(4) -0.001(3) 0.002(3) -0.006(4)
C17 0.051(4) 0.054(4) 0.047(4) -0.001(3) 0.003(3) 0.001(4)
C18 0.050(4) 0.061(5) 0.049(4) 0.001(3) 0.001(3) -0.003(4)
C19 0.055(5) 0.051(4) 0.053(4) -0.001(3) -0.002(3) -0.004(4)
C20 0.073(6) 0.060(5) 0.090(7) -0.005(5) -0.017(5) 0.007(5)
C21 0.107(8) 0.063(5) 0.062(5) -0.007(4) 0.015(5) 0.022(6)
C22 0.066(5) 0.051(5) 0.064(5) -0.010(4) 0.004(4) 0.002(4)
C23 0.060(5) 0.054(4) 0.049(4) -0.005(3) -0.004(3) -0.003(4)
C24 0.051(4) 0.045(4) 0.048(4) -0.004(3) -0.005(3) 0.003(3)
C25 0.052(4) 0.044(4) 0.050(4) 0.000(3) -0.002(3) 0.001(4)
C26 0.056(5) 0.051(4) 0.048(4) -0.005(3) -0.006(3) 0.002(4)
C27 0.049(4) 0.052(4) 0.051(4) -0.001(3) 0.001(3) 0.002(4)
C28 0.054(4) 0.046(4) 0.049(4) -0.003(3) -0.006(3) 0.004(4)
C29 0.051(4) 0.053(4) 0.049(4) -0.002(3) -0.001(3) 0.002(4)
C30 0.047(4) 0.051(4) 0.054(4) -0.003(3) -0.005(3) -0.001(4)
C31 0.068(5) 0.053(5) 0.057(5) -0.007(4) -0.004(4) -0.004(4)
C32 0.064(5) 0.051(4) 0.059(5) -0.006(3) 0.002(4) -0.001(4)
C33 0.055(5) 0.061(5) 0.055(5) -0.002(4) -0.002(4) -0.006(4)
C34 0.056(5) 0.056(5) 0.055(5) -0.010(3) -0.003(4) 0.002(4)
C35 0.054(5) 0.049(4) 0.055(4) -0.008(3) 0.000(3) 0.002(4)
C36 0.053(4) 0.049(4) 0.050(4) -0.004(3) 0.001(3) 0.001(4)
C37 0.056(5) 0.044(4) 0.049(4) -0.006(3) -0.001(3) 0.009(4)
C38 0.050(4) 0.039(4) 0.053(4) -0.002(3) -0.002(3) 0.003(3)
C39 0.052(4) 0.048(4) 0.055(4) -0.004(3) -0.006(3) 0.004(4)
C40 0.058(5) 0.041(4) 0.056(4) -0.002(3) -0.004(3) 0.007(4)
C41 0.057(5) 0.049(4) 0.054(4) -0.006(3) 0.001(3) -0.002(4)
C42 0.062(5) 0.050(4) 0.047(4) -0.002(3) -0.006(3) 0.006(4)
C43 0.072(6) 0.068(5) 0.055(5) 0.007(4) 0.001(4) -0.007(5)
C44 0.069(6) 0.064(5) 0.057(5) -0.001(4) 0.003(4) 0.017(4)
C45 0.068(5) 0.055(5) 0.053(5) -0.004(3) 0.004(4) -0.004(4)
C46 0.064(5) 0.045(4) 0.052(4) -0.005(3) -0.002(4) 0.000(4)
Ba 0.0528(3) 0.0448(2) 0.0528(3) 0.00089(18) -0.00012(19) -0.0017(2)
N1 0.061(4) 0.048(4) 0.054(4) 0.006(3) 0.005(3) 0.001(3)
N2 0.068(5) 0.053(4) 0.057(4) 0.002(3) 0.003(3) 0.001(3)
O9 0.064(4) 0.057(3) 0.055(3) 0.004(2) -0.004(3) 0.000(3)
O10 0.060(3) 0.060(3) 0.061(3) -0.001(3) 0.006(3) -0.015(3)
O11 0.062(3) 0.044(3) 0.061(3) 0.001(2) 0.003(3) -0.008(3)
O12 0.062(3) 0.046(3) 0.066(3) 0.001(2) 0.004(3) -0.004(3)
O13 0.070(4) 0.050(3) 0.056(3) 0.002(2) -0.003(3) 0.005(3)
O14 0.063(4) 0.063(3) 0.055(3) -0.001(3) -0.002(3) 0.006(3)
O15 0.059(3) 0.048(3) 0.071(4) 0.005(2) 0.005(3) 0.003(3)
O16 0.064(4) 0.051(3) 0.061(3) -0.001(2) -0.005(3) -0.009(3)
C47 0.068(6) 0.058(5) 0.056(5) 0.000(4) -0.005(4) -0.009(4)
C48 0.062(5) 0.069(5) 0.058(5) 0.006(4) -0.006(4) -0.006(4)
C49 0.052(5) 0.061(5) 0.074(6) -0.002(4) -0.002(4) -0.002(4)
C50 0.047(5) 0.059(5) 0.081(6) -0.001(4) 0.007(4) -0.009(4)
C51 0.070(6) 0.075(6) 0.066(6) -0.007(4) 0.013(4) -0.008(5)
C52 0.085(7) 0.065(6) 0.064(5) -0.010(4) 0.015(5) -0.008(5)
C53 0.070(5) 0.044(4) 0.055(5) 0.003(3) 0.008(4) 0.002(4)
C54 0.062(5) 0.057(5) 0.067(5) 0.003(4) 0.015(4) -0.003(4)
C55 0.058(5) 0.061(5) 0.075(6) 0.008(4) -0.004(4) -0.010(4)
C56 0.066(5) 0.046(4) 0.070(5) -0.002(4) -0.009(4) -0.011(4)
C57 0.067(6) 0.057(5) 0.062(5) -0.006(4) -0.003(4) -0.004(4)
C58 0.079(6) 0.056(5) 0.065(5) -0.012(4) -0.004(4) -0.001(5)
C59 0.076(6) 0.045(4) 0.059(5) 0.000(3) 0.010(4) 0.002(4)
C60 0.068(5) 0.048(4) 0.064(5) -0.001(4) 0.008(4) -0.001(4)
C61 0.066(6) 0.063(5) 0.062(5) 0.000(4) -0.002(4) 0.007(4)
C62 0.069(6) 0.063(5) 0.075(6) 0.004(4) -0.012(5) 0.012(5)
C63 0.095(7) 0.067(6) 0.063(6) -0.003(4) -0.014(5) 0.016(5)
C64 0.089(7) 0.062(5) 0.055(5) 0.005(4) 0.001(4) 0.002(5)
O17 0.095(3) 0.089(3) 0.088(3) 0.005(2) 0.004(2) 0.001(3)
O18 0.100(8) 0.100(8) 0.103(8) 0.002(3) 0.002(3) -0.001(3)
O19 0.116(6) 0.114(6) 0.116(6) 0.001(3) 0.003(3) -0.003(3)
O20 0.103(6) 0.103(6) 0.107(6) -0.004(3) -0.001(3) 0.001(3)
O21 0.073(4) 0.069(4) 0.078(4) -0.001(3) 0.009(3) 0.000(3)
O22 0.116(4) 0.113(4) 0.113(4) 0.008(3) 0.007(3) 0.003(3)
C65 0.078(6) 0.078(6) 0.077(6) 0.001(3) 0.005(3) -0.001(3)
C66 0.077(9) 0.077(9) 0.078(9) 0.000(3) 0.004(3) -0.002(3)
C67 0.100(8) 0.098(8) 0.099(8) -0.001(3) 0.003(3) -0.001(3)
C68 0.078(6) 0.080(6) 0.079(6) 0.000(3) -0.002(3) 0.000(3)
C69 0.111(9) 0.112(9) 0.110(9) -0.002(3) 0.005(3) 0.003(3)
C70 0.094(4) 0.093(4) 0.090(4) -0.001(3) 0.004(3) 0.002(3)
O23 0.149(5) 0.152(5) 0.163(5) 0.013(3) 0.007(3) 0.001(3)
O24 0.153(5) 0.157(5) 0.160(5) -0.001(3) 0.007(3) 0.002(3)
O25 0.079(3) 0.072(3) 0.084(3) -0.001(2) -0.009(2) 0.002(2)
O26 0.095(5) 0.092(5) 0.093(5) 0.002(3) 0.000(3) 0.005(3)

loop_
_atom_type_symbol
_atom_type_description
_atom_type_scat_dispersion_real
_atom_type_scat_dispersion_imag
_atom_type_scat_source
C C 0.0033 0.0016 'International Tables Vol C Tables 4.2.6.8 and 6.1.1.4'
H H 0.0000 0.0000 'International Tables Vol C Tables 4.2.6.8 and 6.1.1.4'
N N 0.0061 0.0033 'International Tables Vol C Tables 4.2.6.8 and 6.1.1.4'
O O 0.0106 0.0060 'International Tables Vol C Tables 4.2.6.8 and 6.1.1.4'
Ba Ba -0.3244 2.2819 'International Tables Vol C Tables 4.2.6.8 and 6.1.1.4'
U U -9.6767 9.6646 'International Tables Vol C Tables 4.2.6.8 and 6.1.1.4'

loop_
_geom_angle_atom_site_label_1
_geom_angle_atom_site_label_2
_geom_angle_atom_site_label_3
_geom_angle
_geom_angle_site_symmetry_1
_geom_angle_site_symmetry_3
_geom_angle_publ_flag
O7 U O8 179.2(3) . . ?
O7 U O6 87.8(2) . . ?
O8 U O6 91.7(2) . . ?
O7 U O1 87.6(2) . . ?
O8 U O1 93.0(2) . . ?
O6 U O1 85.82(19) . . ?
O7 U O4 87.7(2) . . ?
O8 U O4 91.8(2) . . ?
O6 U O4 92.86(19) . . ?
O1 U O4 175.11(18) . . ?
O7 U O3 87.1(2) . . ?
O8 U O3 93.4(2) . . ?
O6 U O3 174.83(18) . . ?
O1 U O3 95.02(19) . . ?
O4 U O3 85.87(19) . . ?
O7 U O2 117.0(2) . . ?
O8 U O2 63.77(19) . . ?
O6 U O2 129.39(15) . . ?
O1 U O2 54.79(15) . . ?
O4 U O2 128.85(15) . . ?
O3 U O2 54.40(15) . . ?
O7 U O5 114.8(2) . . ?
O8 U O5 64.40(19) . . ?
O6 U O5 53.31(15) . . ?
O1 U O5 129.80(15) . . ?
O4 U O5 51.81(15) . . ?
O3 U O5 128.45(15) . . ?
O2 U O5 128.16(11) . . ?
C11 O2 C12 110.8(6) . . ?
C35 O5 C34 109.2(6) . . ?
C6 C1 C2 117.9(8) . . ?
C6 C1 C46 122.0(7) . . ?
C2 C1 C46 119.8(7) . . ?
O1 C2 C1 121.5(7) . . ?
O1 C2 C3 119.6(7) . . ?
C1 C2 C3 118.9(7) . . ?
C4 C3 C2 119.9(7) . . ?
C4 C3 C11 121.0(8) . . ?
C2 C3 C11 119.0(7) . . ?
C3 C4 C5 122.2(8) . . ?
C6 C5 C4 116.4(8) . . ?
C6 C5 C7 120.6(7) . . ?
C4 C5 C7 123.0(8) . . ?
C1 C6 C5 124.7(8) . . ?
C10 C7 C5 110.1(7) . . ?
C10 C7 C8 110.1(8) . . ?
C5 C7 C8 111.6(8) . . ?
C10 C7 C9 108.7(8) . . ?
C5 C7 C9 109.0(7) . . ?
C8 C7 C9 107.2(8) . . ?
O2 C11 C3 109.5(6) . . ?
O2 C12 C13 110.7(6) . . ?
C18 C13 C14 119.7(7) . . ?
C18 C13 C12 121.0(8) . . ?
C14 C13 C12 119.2(7) . . ?
O3 C14 C15 121.8(7) . . ?
O3 C14 C13 120.0(7) . . ?
C15 C14 C13 118.1(7) . . ?
C16 C15 C14 119.9(7) . . ?
C16 C15 C23 119.7(7) . . ?
C14 C15 C23 120.3(7) . . ?
C15 C16 C17 123.3(7) . . ?
C18 C17 C16 116.3(7) . . ?
C18 C17 C19 122.6(7) . . ?
C16 C17 C19 120.9(7) . . ?
C17 C18 C13 122.7(8) . . ?
C20 C19 C22 107.4(7) . . ?
C20 C19 C17 113.2(7) . . ?
C22 C19 C17 110.6(7) . . ?
C20 C19 C21 108.7(8) . . ?
C22 C19 C21 108.2(7) . . ?
C17 C19 C21 108.6(6) . . ?
C24 C23 C15 115.6(7) . . ?
C29 C24 C25 117.6(7) . . ?
C29 C24 C23 120.7(7) . . ?
C25 C24 C23 121.4(7) . . ?
O4 C25 C26 119.9(7) . . ?
O4 C25 C24 119.9(7) . . ?
C26 C25 C24 119.9(7) . . ?
C27 C26 C25 120.7(7) . . ?
C27 C26 C34 119.0(7) . . ?
C25 C26 C34 120.0(7) . . ?
C28 C27 C26 121.1(8) . . ?
C27 C28 C29 117.3(7) . . ?
C27 C28 C30 122.5(7) . . ?
C29 C28 C30 119.7(7) . . ?
C28 C29 C24 123.3(7) . . ?
C32 C30 C28 108.9(6) . . ?
C32 C30 C33 108.4(7) . . ?
C28 C30 C33 111.1(6) . . ?
C32 C30 C31 109.3(7) . . ?
C28 C30 C31 110.5(6) . . ?
C33 C30 C31 108.6(7) . . ?
O5 C34 C26 112.0(6) . . ?
O5 C35 C36 111.5(6) . . ?
C41 C36 C37 120.1(7) . . ?
C41 C36 C35 120.3(7) . . ?
C37 C36 C35 119.3(7) . . ?
O6 C37 C36 120.5(7) . . ?
O6 C37 C38 120.9(7) . . ?
C36 C37 C38 118.4(7) . . ?
C39 C38 C37 119.5(7) . . ?
C39 C38 C46 121.1(7) . . ?
C37 C38 C46 119.3(7) . . ?
C38 C39 C40 122.7(7) . . ?
C39 C40 C41 116.3(7) . . ?
C39 C40 C42 122.6(7) . . ?
C41 C40 C42 120.7(8) . . ?
C36 C41 C40 123.0(8) . . ?
C43 C42 C40 112.3(7) . . ?
C43 C42 C45 107.8(7) . . ?
C40 C42 C45 111.0(6) . . ?
C43 C42 C44 108.5(7) . . ?
C40 C42 C44 108.2(6) . . ?
C45 C42 C44 108.9(7) . . ?
C1 C46 C38 117.0(6) . . ?
O16 Ba O11 146.65(17) . . ?
O16 Ba O9 70.34(16) . . ?
O11 Ba O9 106.53(16) . . ?
O16 Ba O10 73.56(17) . . ?
O11 Ba O10 135.39(17) . . ?
O9 Ba O10 60.59(17) . . ?
O16 Ba O14 63.74(17) . . ?
O11 Ba O14 110.48(17) . . ?
O9 Ba O14 134.05(16) . . ?
O10 Ba O14 106.10(17) . . ?
O16 Ba O15 137.57(17) . . ?
O11 Ba O15 61.37(16) . . ?
O9 Ba O15 69.92(16) . . ?
O10 Ba O15 74.51(17) . . ?
O14 Ba O15 153.77(17) . . ?
O16 Ba O12 141.38(16) . . ?
O11 Ba O12 59.69(16) . . ?
O9 Ba O12 142.32(16) . . ?
O10 Ba O12 102.82(16) . . ?
O14 Ba O12 81.41(16) . . ?
O15 Ba O12 73.07(16) . . ?
O16 Ba O13 70.47(17) . . ?
O11 Ba O13 78.76(16) . . ?
O9 Ba O13 104.52(16) . . ?
O10 Ba O13 143.98(16) . . ?
O14 Ba O13 58.72(16) . . ?
O15 Ba O13 134.46(16) . . ?
O12 Ba O13 106.23(16) . . ?
C59 N1 C53 110.4(6) . . ?
C59 N1 C47 107.9(7) . . ?
C53 N1 C47 109.9(6) . . ?
C52 N2 C58 109.5(7) . . ?
C52 N2 C64 108.9(7) . . ?
C58 N2 C64 110.2(7) . . ?
C48 O9 C49 111.3(6) . . ?
C51 O10 C50 112.3(6) . . ?
C54 O11 C55 113.5(6) . . ?
C57 O12 C56 111.6(6) . . ?
C60 O13 C61 111.2(6) . . ?
C63 O14 C62 112.4(7) . . ?
N1 C47 C48 112.9(7) . . ?
O9 C48 C47 109.1(7) . . ?
O9 C49 C50 107.8(7) . . ?
O10 C50 C49 109.2(7) . . ?
O10 C51 C52 108.1(7) . . ?
N2 C52 C51 114.7(7) . . ?
N1 C53 C54 112.8(7) . . ?
O11 C54 C53 108.8(7) . . ?
O11 C55 C56 109.4(7) . . ?
O12 C56 C55 109.1(7) . . ?
O12 C57 C58 106.7(7) . . ?
N2 C58 C57 112.3(7) . . ?
N1 C59 C60 112.0(7) . . ?
O13 C60 C59 108.4(6) . . ?
O13 C61 C62 110.0(7) . . ?
O14 C62 C61 107.5(7) . . ?
O14 C63 C64 109.4(8) . . ?
N2 C64 C63 111.7(8) . . ?

loop_
_geom_bond_atom_site_label_1
_geom_bond_atom_site_label_2
_geom_bond_distance
_geom_bond_site_symmetry_2
_geom_bond_publ_flag
U O7 1.799(5) . ?
U O8 1.806(5) . ?
U O6 2.264(5) . ?
U O1 2.274(5) . ?
U O4 2.274(5) . ?
U O3 2.280(5) . ?
U O2 3.771(6) . ?
U O5 3.852(5) . ?
O1 C2 1.346(9) . ?
O1 O23 2.693(13) . ?
O1 O2 3.082(8) . ?
O1 O6 3.089(7) . ?
O1 O3 3.358(7) . ?
O2 C11 1.440(9) . ?
O2 C12 1.442(9) . ?
O2 O3 3.067(8) . ?
O3 C14 1.329(9) . ?
O3 O4 3.102(8) . ?
O4 C25 1.356(9) . ?
O4 O5 3.030(7) . ?
O4 O6 3.288(7) . ?
O5 C35 1.418(9) . ?
O5 C34 1.434(9) . ?
O5 O6 3.089(7) . ?
O6 C37 1.340(9) . ?
C1 C6 1.385(11) . ?
C1 C2 1.417(11) . ?
C1 C46 1.497(11) . ?
C2 C3 1.419(11) . ?
C3 C4 1.388(11) . ?
C3 C11 1.504(10) . ?
C4 C5 1.396(11) . ?
C5 C6 1.386(11) . ?
C5 C7 1.530(11) . ?
C7 C10 1.528(12) . ?
C7 C8 1.531(13) . ?
C7 C9 1.545(13) . ?
C12 C13 1.497(11) . ?
C13 C18 1.400(11) . ?
C13 C14 1.413(11) . ?
C14 C15 1.402(11) . ?
C15 C16 1.382(11) . ?
C15 C23 1.527(11) . ?
C16 C17 1.393(11) . ?
C17 C18 1.384(11) . ?
C17 C19 1.539(11) . ?
C19 C20 1.514(12) . ?
C19 C22 1.534(11) . ?
C19 C21 1.550(12) . ?
C23 C24 1.503(11) . ?
C24 C29 1.407(11) . ?
C24 C25 1.414(10) . ?
C25 C26 1.399(11) . ?
C26 C27 1.397(11) . ?
C26 C34 1.514(10) . ?
C27 C28 1.397(10) . ?
C28 C29 1.406(11) . ?
C28 C30 1.540(11) . ?
C30 C32 1.514(11) . ?
C30 C33 1.557(11) . ?
C30 C31 1.560(11) . ?
C35 C36 1.510(11) . ?
C36 C41 1.378(11) . ?
C36 C37 1.401(11) . ?
C37 C38 1.425(10) . ?
C38 C39 1.387(11) . ?
C38 C46 1.524(11) . ?
C39 C40 1.399(11) . ?
C40 C41 1.403(11) . ?
C40 C42 1.545(11) . ?
C42 C43 1.524(12) . ?
C42 C45 1.548(11) . ?
C42 C44 1.556(11) . ?
Ba O16 2.722(5) . ?
Ba O11 2.749(5) . ?
Ba O9 2.788(6) . ?
Ba O10 2.796(6) . ?
Ba O14 2.831(6) . ?
Ba O15 2.832(5) . ?
Ba O12 2.851(5) . ?
Ba O13 2.862(6) . ?
Ba N1 2.992(6) . ?
Ba N2 3.014(7) . ?
N1 C59 1.467(10) . ?
N1 C53 1.488(10) . ?
N1 C47 1.489(11) . ?
N1 N2 6.003(10) . ?
N2 C52 1.471(12) . ?
N2 C58 1.477(11) . ?
N2 C64 1.494(11) . ?
O9 C48 1.429(10) . ?
O9 C49 1.432(10) . ?
O10 C51 1.425(11) . ?
O10 C50 1.430(10) . ?
O11 C54 1.438(10) . ?
O11 C55 1.440(10) . ?
O12 C57 1.436(10) . ?
O12 C56 1.451(10) . ?
O13 C60 1.420(10) . ?
O13 C61 1.429(10) . ?
O14 C63 1.428(10) . ?
O14 C62 1.442(11) . ?
C47 C48 1.508(12) . ?
C49 C50 1.480(12) . ?
C51 C52 1.514(13) . ?
C53 C54 1.493(12) . ?
C55 C56 1.474(12) . ?
C57 C58 1.524(12) . ?
C59 C60 1.517(11) . ?
C61 C62 1.497(12) . ?
C63 C64 1.518(14) . ?
O17 C65 1.467(19) . ?
O17 O26 3.019(18) . ?
O18 C66 1.18(4) . ?
O19 C67 1.36(3) . ?
O19 O23 2.69(2) . ?
O20 C68 1.37(2) . ?
O20 O25 2.844(18) . ?
O21 C69 1.24(3) . ?
O22 C70 1.386(13) . ?
O25 O26 2.619(18) . ?

loop_
_geom_hbond_atom_site_label_D
_geom_hbond_atom_site_label_H
_geom_hbond_atom_site_label_A
_geom_hbond_distance_DH
_geom_hbond_distance_HA
_geom_hbond_distance_DA
_geom_hbond_angle_DHA
_geom_hbond_site_symmetry_A
O15 H15A O5 0.98 1.95 2.823(7) 146.0 .
O15 H15B O8 0.91 2.21 3.002(7) 145.7 .
O16 H16A O6 0.89 1.93 2.764(7) 155.4 2_656
O16 H16B O14 0.92 2.70 2.934(8) 95.8 .
O16 H16B O25 0.92 2.04 2.946(9) 167.7 2_656
O17 H17 O22 0.95 1.97 2.713(13) 133.3 .
O20 H20 O18 0.81 2.54 2.99(3) 116.0 .
